data_7248088
loop_
_publ_author_name
'Shore, Madeline C.'
'Nicholas, Aaron D.'
'Vasiliu, Monica'
'Edwards, Kyle C.'
'de Melo, Gabriel F.'
'Bertke, Jeffery A.'
'Dixon, David A.'
'Knope, Karah E.'

_publ_section_title
;
 Structural chemistry of penta- and hexanitrato thorium(iv) complexes
 isolated using N--H donors
;
_journal_issue 10
_journal_name_full CrystEngComm
_journal_page_first 1380
_journal_page_last 1398
_journal_paper_doi 10.1039/D3CE01319G
_journal_volume 26
_journal_year 2024
_chemical_formula_moiety 'N6 O18 Th, 2(C15 H13 N3), 2(N O3)'
_chemical_formula_sum 'C30 H26 N14 O24 Th'
_chemical_formula_weight 1198.69
_space_group_crystal_system monoclinic
_space_group_IT_number 15
_space_group_name_Hall '-C 2yc'
_space_group_name_H-M_alt 'C 1 2/c 1'
_atom_sites_solution_hydrogens mixed
_atom_sites_solution_primary intrinsic
_audit_creation_method SHELXL-2018/3
_audit_update_record
;
2023-09-06 deposited with the CCDC.	2024-02-01 downloaded from the CCDC.
;
_cell_angle_alpha 90
_cell_angle_beta 113.819(3)
_cell_angle_gamma 90
_cell_formula_units_Z 4
_cell_length_a 17.3812(15)
_cell_length_b 18.9121(15)
_cell_length_c 13.4970(11)
_cell_measurement_reflns_used 9470
_cell_measurement_temperature 100(2)
_cell_measurement_theta_max 30.58
_cell_measurement_theta_min 2.56
_cell_volume 4058.8(6)
_computing_cell_refinement 'SAINT V8.37A (Bruker, 2005)'
_computing_data_collection 'APEX3 V2016.5-0 (Bruker, 2016)'
_computing_data_reduction
; 
SAINT V8.37A, XPREP v2014/2, SADABS V2016/2 (Bruker, 2016) 
;
_computing_molecular_graphics 'SHELXLE v932 (Hubschle, 2011)'
_computing_publication_material 'XCIF V2014-2 (Bruker, 2014)'
_computing_structure_refinement 'SHELX-2018-3 (Sheldrick, 2015)'
_computing_structure_solution 'SHELX-2014-5 (Sheldrick, 2015)'
_diffrn_ambient_temperature 100(2)
_diffrn_measured_fraction_theta_full 0.998
_diffrn_measured_fraction_theta_max 0.998
_diffrn_measurement_device_type 'Bruker D8 Quest/Photon 100'
_diffrn_measurement_method 'profile data from \f and \w scans'
_diffrn_radiation_monochromator 'multilayer mirrors'
_diffrn_radiation_source 'microfocus sealed tube'
_diffrn_radiation_type MoK\a
_diffrn_radiation_wavelength 0.71073
_diffrn_reflns_av_R_equivalents 0.0606
_diffrn_reflns_av_unetI/netI 0.0168
_diffrn_reflns_Laue_measured_fraction_full 0.998
_diffrn_reflns_Laue_measured_fraction_max 0.998
_diffrn_reflns_limit_h_max 24
_diffrn_reflns_limit_h_min -24
_diffrn_reflns_limit_k_max 27
_diffrn_reflns_limit_k_min -27
_diffrn_reflns_limit_l_max 19
_diffrn_reflns_limit_l_min -19
_diffrn_reflns_number 152268
_diffrn_reflns_point_group_measured_fraction_full 0.998
_diffrn_reflns_point_group_measured_fraction_max 0.998
_diffrn_reflns_theta_full 25.242
_diffrn_reflns_theta_max 30.604
_diffrn_reflns_theta_min 1.673
_exptl_absorpt_coefficient_mu 3.786
_exptl_absorpt_correction_T_max 0.31750
_exptl_absorpt_correction_T_min 0.14535
_exptl_absorpt_correction_type multi-scan
_exptl_absorpt_process_details 'SADABS V2016/2 (Bruker, 2016)'
_exptl_crystal_colour colourless
_exptl_crystal_density_diffrn 1.962
_exptl_crystal_density_method 'not measured'
_exptl_crystal_description block
_exptl_crystal_F_000 2344
_exptl_crystal_size_max 0.451
_exptl_crystal_size_mid 0.311
_exptl_crystal_size_min 0.264
_refine_diff_density_max 1.745
_refine_diff_density_min -1.072
_refine_diff_density_rms 0.104
_refine_ls_extinction_method none
_refine_ls_goodness_of_fit_ref 1.122
_refine_ls_hydrogen_treatment mixed
_refine_ls_matrix_type full
_refine_ls_number_parameters 319
_refine_ls_number_reflns 6248
_refine_ls_number_restraints 0
_refine_ls_restrained_S_all 1.122
_refine_ls_R_factor_all 0.0164
_refine_ls_R_factor_gt 0.0159
_refine_ls_shift/su_max 0.006
_refine_ls_shift/su_mean 0.000
_refine_ls_structure_factor_coef Fsqd
_refine_ls_weighting_details 'w=1/[\s^2^(Fo^2^)+(0.0180P)^2^+5.7073P] where P=(Fo^2^+2Fc^2^)/3'
_refine_ls_weighting_scheme calc
_refine_ls_wR_factor_gt 0.0409
_refine_ls_wR_factor_ref 0.0411
_reflns_Friedel_coverage 0.000
_reflns_number_gt 6143
_reflns_number_total 6248
_reflns_threshold_expression 'I > 2\s(I)'
_cod_data_source_file d3ce01319g2.cif
_cod_data_source_block bleh_a
_cod_depositor_comments 'Adding full bibliography for 7248080--7248089.cif.'
_cod_original_sg_symbol_H-M 'C 2/c'
_cod_database_code 7248088
_shelx_shelxl_version_number 2018/3
_shelx_space_group_comment
;
The symmetry employed for this shelxl refinement is uniquely defined
by the following loop, which should always be used as a source of
symmetry information in preference to the above space-group names.
They are only intended as comments.
;
_shelx_estimated_absorpt_t_min 0.280
_shelx_estimated_absorpt_t_max 0.435

loop_
_space_group_symop_operation_xyz
'x, y, z'
'-x, y, -z+1/2'
'x+1/2, y+1/2, z'
'-x+1/2, y+1/2, -z+1/2'
'-x, -y, -z'
'x, -y, z-1/2'
'-x+1/2, -y+1/2, -z'
'x+1/2, -y+1/2, z-1/2'

loop_
_atom_site_label
_atom_site_type_symbol
_atom_site_fract_x
_atom_site_fract_y
_atom_site_fract_z
_atom_site_U_iso_or_equiv
_atom_site_adp_type
_atom_site_occupancy
_atom_site_site_symmetry_order
_atom_site_calc_flag
_atom_site_refinement_flags_posn
_atom_site_refinement_flags_adp
_atom_site_refinement_flags_occupancy
_atom_site_disorder_assembly
_atom_site_disorder_group
Th1 Th 0.500000 0.91003(2) 0.750000 0.01290(3) Uani 1 2 d S T P . .
N11 N 0.61956(10) 1.02921(8) 0.84166(12) 0.0243(3) Uani 1 1 d . . . . .
O11 O 0.59541(7) 0.99116(6) 0.90128(9) 0.0211(2) Uani 1 1 d . . . . .
O12 O 0.58241(8) 1.01752(6) 0.73970(10) 0.0216(2) Uani 1 1 d . . . . .
O13 O 0.67519(12) 1.07263(10) 0.87923(14) 0.0475(4) Uani 1 1 d . . . . .
N21 N 0.48117(9) 0.87091(7) 0.52549(11) 0.0203(3) Uani 1 1 d . . . . .
O21 O 0.54029(8) 0.91088(6) 0.58920(10) 0.0212(2) Uani 1 1 d . . . . .
O22 O 0.43171(7) 0.84641(6) 0.56622(10) 0.0218(2) Uani 1 1 d . . . . .
O23 O 0.47308(10) 0.85768(7) 0.43440(11) 0.0329(3) Uani 1 1 d . . . . .
N31 N 0.34607(8) 0.81800(7) 0.70019(11) 0.0171(2) Uani 1 1 d . . . . .
O31 O 0.42042(7) 0.79399(6) 0.75135(10) 0.0207(2) Uani 1 1 d . . . . .
O32 O 0.34049(7) 0.88490(6) 0.68769(9) 0.0178(2) Uani 1 1 d . . . . .
O33 O 0.28485(7) 0.77959(6) 0.66572(10) 0.0234(2) Uani 1 1 d . . . . .
N41 N 0.56478(8) 0.65322(7) 0.43811(11) 0.0168(2) Uani 1 1 d . . . . .
O41 O 0.51108(9) 0.60766(7) 0.38123(13) 0.0370(4) Uani 1 1 d . . . . .
O42 O 0.63410(7) 0.63236(6) 0.50338(10) 0.0233(2) Uani 1 1 d . . . . .
O43 O 0.54406(8) 0.71606(6) 0.42557(12) 0.0288(3) Uani 1 1 d . . . . .
N51 N 0.35804(8) 0.64874(7) 0.24047(11) 0.0172(2) Uani 1 1 d . . . . .
H68 H 0.4037(15) 0.6300(12) 0.2863(19) 0.026 Uiso 1 1 d . U . . .
N52 N 0.37994(8) 0.50729(6) 0.27004(10) 0.0135(2) Uani 1 1 d . . . . .
N53 N 0.53488(8) 0.46917(7) 0.40737(10) 0.0141(2) Uani 1 1 d . . . . .
H67 H 0.5187(14) 0.5148(12) 0.3902(18) 0.021 Uiso 1 1 d . U . . .
C51 C 0.35670(11) 0.71940(8) 0.22843(14) 0.0217(3) Uani 1 1 d . . . . .
H51 H 0.404642 0.746777 0.270477 0.026 Uiso 1 1 calc R U . . .
C52 C 0.28560(11) 0.75202(9) 0.15491(15) 0.0256(3) Uani 1 1 d . . . . .
H52 H 0.283915 0.801839 0.145206 0.031 Uiso 1 1 calc R U . . .
C53 C 0.21674(11) 0.71051(10) 0.09560(14) 0.0251(3) Uani 1 1 d . . . . .
H53 H 0.167123 0.732013 0.044705 0.030 Uiso 1 1 calc R U . . .
C54 C 0.21958(10) 0.63775(9) 0.10984(13) 0.0206(3) Uani 1 1 d . . . . .
H54 H 0.172144 0.609511 0.068887 0.025 Uiso 1 1 calc R U . . .
C55 C 0.29208(9) 0.60650(8) 0.18423(12) 0.0164(3) Uani 1 1 d . . . . .
C56 C 0.30225(9) 0.52940(8) 0.20526(11) 0.0149(2) Uani 1 1 d . . . . .
C57 C 0.23432(10) 0.48326(9) 0.15926(13) 0.0207(3) Uani 1 1 d . . . . .
H57 H 0.179932 0.500509 0.114734 0.025 Uiso 1 1 calc R U . . .
C58 C 0.24838(11) 0.41155(9) 0.18030(15) 0.0235(3) Uani 1 1 d . . . . .
H58 H 0.203401 0.378869 0.149897 0.028 Uiso 1 1 calc R U . . .
C59 C 0.32834(10) 0.38769(8) 0.24591(13) 0.0195(3) Uani 1 1 d . . . . .
H59 H 0.339250 0.338728 0.260672 0.023 Uiso 1 1 calc R U . . .
C60 C 0.39241(9) 0.43780(8) 0.28966(11) 0.0141(2) Uani 1 1 d . . . . .
C62 C 0.47914(9) 0.41660(7) 0.36167(12) 0.0140(2) Uani 1 1 d . . . . .
C63 C 0.50719(10) 0.34714(8) 0.38455(12) 0.0183(3) Uani 1 1 d . . . . .
H63 H 0.469811 0.308964 0.352750 0.022 Uiso 1 1 calc R U . . .
C64 C 0.59018(10) 0.33394(8) 0.45416(13) 0.0210(3) Uani 1 1 d . . . . .
H64 H 0.609434 0.286586 0.470279 0.025 Uiso 1 1 calc R U . . .
C65 C 0.64524(10) 0.38979(9) 0.50039(13) 0.0209(3) Uani 1 1 d . . . . .
H65 H 0.701983 0.381185 0.548344 0.025 Uiso 1 1 calc R U . . .
C66 C 0.61541(9) 0.45800(8) 0.47489(12) 0.0171(3) Uani 1 1 d . . . . .
H66 H 0.651832 0.497007 0.505090 0.021 Uiso 1 1 calc R U . . .

loop_
_atom_site_aniso_label
_atom_site_aniso_U_11
_atom_site_aniso_U_22
_atom_site_aniso_U_33
_atom_site_aniso_U_23
_atom_site_aniso_U_13
_atom_site_aniso_U_12
Th1 0.00827(4) 0.01334(4) 0.01347(4) 0.000 0.00063(3) 0.000
N11 0.0243(7) 0.0231(6) 0.0238(7) -0.0067(5) 0.0078(6) -0.0089(5)
O11 0.0205(5) 0.0221(5) 0.0185(5) -0.0029(4) 0.0057(4) -0.0036(4)
O12 0.0221(5) 0.0203(5) 0.0197(5) -0.0003(4) 0.0056(4) -0.0047(4)
O13 0.0546(11) 0.0481(9) 0.0391(9) -0.0193(7) 0.0181(8) -0.0386(8)
N21 0.0199(6) 0.0197(6) 0.0169(6) -0.0008(5) 0.0028(5) 0.0056(5)
O21 0.0160(5) 0.0265(6) 0.0192(5) -0.0016(4) 0.0051(4) -0.0005(4)
O22 0.0168(5) 0.0232(5) 0.0210(5) -0.0039(4) 0.0030(4) -0.0018(4)
O23 0.0474(8) 0.0306(7) 0.0185(6) -0.0042(5) 0.0111(6) 0.0039(6)
N31 0.0129(5) 0.0181(6) 0.0171(6) 0.0028(4) 0.0028(5) -0.0006(4)
O31 0.0117(5) 0.0193(5) 0.0247(6) 0.0056(4) 0.0006(4) 0.0021(4)
O32 0.0122(5) 0.0152(5) 0.0217(5) 0.0028(4) 0.0025(4) 0.0007(4)
O33 0.0138(5) 0.0210(5) 0.0293(6) 0.0036(5) 0.0024(4) -0.0051(4)
N41 0.0139(5) 0.0166(5) 0.0187(6) -0.0017(4) 0.0055(5) -0.0031(4)
O41 0.0232(6) 0.0148(5) 0.0460(8) -0.0068(5) -0.0139(6) -0.0008(5)
O42 0.0133(5) 0.0235(5) 0.0254(6) 0.0004(4) -0.0002(4) -0.0010(4)
O43 0.0213(6) 0.0139(5) 0.0423(8) -0.0008(5) 0.0036(5) -0.0019(4)
N51 0.0146(6) 0.0176(6) 0.0174(6) 0.0027(5) 0.0043(5) 0.0033(4)
N52 0.0117(5) 0.0163(5) 0.0114(5) 0.0005(4) 0.0033(4) 0.0009(4)
N53 0.0123(5) 0.0159(5) 0.0117(5) -0.0004(4) 0.0023(4) 0.0008(4)
C51 0.0211(7) 0.0183(7) 0.0256(8) 0.0033(6) 0.0094(6) 0.0023(5)
C52 0.0268(8) 0.0221(7) 0.0310(9) 0.0093(6) 0.0149(7) 0.0097(6)
C53 0.0196(7) 0.0303(8) 0.0253(8) 0.0106(6) 0.0091(6) 0.0115(6)
C54 0.0135(6) 0.0292(8) 0.0185(7) 0.0051(6) 0.0057(5) 0.0058(6)
C55 0.0139(6) 0.0207(6) 0.0149(6) 0.0019(5) 0.0062(5) 0.0025(5)
C56 0.0123(6) 0.0192(6) 0.0119(6) 0.0007(5) 0.0036(5) 0.0013(5)
C57 0.0124(6) 0.0271(8) 0.0179(7) 0.0000(6) 0.0012(5) -0.0013(5)
C58 0.0151(7) 0.0259(8) 0.0230(8) -0.0017(6) 0.0008(6) -0.0065(5)
C59 0.0180(7) 0.0182(7) 0.0182(7) -0.0017(5) 0.0032(6) -0.0044(5)
C60 0.0131(6) 0.0167(6) 0.0104(6) -0.0007(5) 0.0026(5) -0.0009(5)
C62 0.0147(6) 0.0155(6) 0.0108(6) -0.0006(4) 0.0042(5) -0.0007(5)
C63 0.0205(7) 0.0154(6) 0.0159(6) -0.0004(5) 0.0043(5) 0.0004(5)
C64 0.0217(7) 0.0174(6) 0.0199(7) 0.0024(5) 0.0043(6) 0.0058(5)
C65 0.0165(7) 0.0234(7) 0.0175(7) 0.0022(6) 0.0016(5) 0.0050(6)
C66 0.0135(6) 0.0209(7) 0.0136(6) -0.0005(5) 0.0020(5) 0.0012(5)

loop_
_atom_type_symbol
_atom_type_description
_atom_type_scat_dispersion_real
_atom_type_scat_dispersion_imag
_atom_type_scat_source
C C 0.0033 0.0016 'International Tables Vol C Tables 4.2.6.8 and 6.1.1.4'
H H 0.0000 0.0000 'International Tables Vol C Tables 4.2.6.8 and 6.1.1.4'
N N 0.0061 0.0033 'International Tables Vol C Tables 4.2.6.8 and 6.1.1.4'
O O 0.0106 0.0060 'International Tables Vol C Tables 4.2.6.8 and 6.1.1.4'
Th Th -7.2400 8.8979 'International Tables Vol C Tables 4.2.6.8 and 6.1.1.4'

loop_
_geom_angle_atom_site_label_1
_geom_angle_atom_site_label_2
_geom_angle_atom_site_label_3
_geom_angle
_geom_angle_site_symmetry_1
_geom_angle_site_symmetry_3
_geom_angle_publ_flag
O12 Th1 O12 72.63(6) . 2_656 ?
O12 Th1 O21 113.67(4) . 2_656 ?
O12 Th1 O21 65.70(4) 2_656 2_656 ?
O12 Th1 O21 65.70(4) . . ?
O12 Th1 O21 113.67(4) 2_656 . ?
O21 Th1 O21 179.28(5) 2_656 . ?
O12 Th1 O11 50.28(4) . . ?
O12 Th1 O11 70.86(4) 2_656 . ?
O21 Th1 O11 68.10(4) 2_656 . ?
O21 Th1 O11 111.43(4) . . ?
O12 Th1 O11 70.86(4) . 2_656 ?
O12 Th1 O11 50.28(4) 2_656 2_656 ?
O21 Th1 O11 111.43(4) 2_656 2_656 ?
O21 Th1 O11 68.10(4) . 2_656 ?
O11 Th1 O11 106.26(6) . 2_656 ?
O12 Th1 O22 112.24(4) . 2_656 ?
O12 Th1 O22 111.99(4) 2_656 2_656 ?
O21 Th1 O22 50.03(4) 2_656 2_656 ?
O21 Th1 O22 130.41(4) . 2_656 ?
O11 Th1 O22 67.24(4) . 2_656 ?
O11 Th1 O22 161.36(4) 2_656 2_656 ?
O12 Th1 O22 111.99(4) . . ?
O12 Th1 O22 112.24(4) 2_656 . ?
O21 Th1 O22 130.41(4) 2_656 . ?
O21 Th1 O22 50.03(4) . . ?
O11 Th1 O22 161.36(4) . . ?
O11 Th1 O22 67.24(4) 2_656 . ?
O22 Th1 O22 124.29(6) 2_656 . ?
O12 Th1 O32 133.29(4) . . ?
O12 Th1 O32 67.01(4) 2_656 . ?
O21 Th1 O32 69.53(4) 2_656 . ?
O21 Th1 O32 110.61(4) . . ?
O11 Th1 O32 129.21(4) . . ?
O11 Th1 O32 65.65(4) 2_656 . ?
O22 Th1 O32 104.07(4) 2_656 . ?
O22 Th1 O32 65.53(4) . . ?
O12 Th1 O32 67.01(4) . 2_656 ?
O12 Th1 O32 133.29(4) 2_656 2_656 ?
O21 Th1 O32 110.61(4) 2_656 2_656 ?
O21 Th1 O32 69.53(4) . 2_656 ?
O11 Th1 O32 65.65(4) . 2_656 ?
O11 Th1 O32 129.21(4) 2_656 2_656 ?
O22 Th1 O32 65.53(4) 2_656 2_656 ?
O22 Th1 O32 104.07(4) . 2_656 ?
O32 Th1 O32 158.89(5) . 2_656 ?
O12 Th1 O31 175.39(4) . . ?
O12 Th1 O31 111.38(4) 2_656 . ?
O21 Th1 O31 70.57(4) 2_656 . ?
O21 Th1 O31 110.07(4) . . ?
O11 Th1 O31 132.58(4) . . ?
O11 Th1 O31 109.69(4) 2_656 . ?
O22 Th1 O31 68.79(4) 2_656 . ?
O22 Th1 O31 64.69(4) . . ?
O32 Th1 O31 49.12(3) . . ?
O32 Th1 O31 110.18(3) 2_656 . ?
O12 Th1 O31 111.38(4) . 2_656 ?
O12 Th1 O31 175.39(4) 2_656 2_656 ?
O21 Th1 O31 110.07(4) 2_656 2_656 ?
O21 Th1 O31 70.57(4) . 2_656 ?
O11 Th1 O31 109.70(4) . 2_656 ?
O11 Th1 O31 132.58(4) 2_656 2_656 ?
O22 Th1 O31 64.69(4) 2_656 2_656 ?
O22 Th1 O31 68.79(4) . 2_656 ?
O32 Th1 O31 110.18(3) . 2_656 ?
O32 Th1 O31 49.12(3) 2_656 2_656 ?
O31 Th1 O31 64.72(5) . 2_656 ?
O13 N11 O11 122.03(16) . . ?
O13 N11 O12 122.46(16) . . ?
O11 N11 O12 115.49(13) . . ?
O13 N11 Th1 172.73(15) . . ?
O11 N11 Th1 58.69(8) . . ?
O12 N11 Th1 57.20(7) . . ?
N11 O11 Th1 96.19(9) . . ?
N11 O12 Th1 97.52(9) . . ?
O23 N21 O22 122.74(15) . . ?
O23 N21 O21 122.44(15) . . ?
O22 N21 O21 114.82(13) . . ?
O23 N21 Th1 177.70(12) . . ?
O22 N21 Th1 58.31(7) . . ?
O21 N21 Th1 56.56(8) . . ?
N21 O21 Th1 98.41(9) . . ?
N21 O22 Th1 96.68(9) . . ?
O33 N31 O32 122.32(13) . . ?
O33 N31 O31 122.19(13) . . ?
O32 N31 O31 115.49(12) . . ?
O33 N31 Th1 170.49(11) . . ?
O32 N31 Th1 58.17(7) . . ?
O31 N31 Th1 58.30(7) . . ?
N31 O31 Th1 96.96(8) . . ?
N31 O32 Th1 97.17(8) . . ?
O43 N41 O42 123.51(13) . . ?
O43 N41 O41 117.82(13) . . ?
O42 N41 O41 118.67(13) . . ?
C51 N51 C55 123.37(14) . . ?
C51 N51 H68 117.5(16) . . ?
C55 N51 H68 119.1(16) . . ?
C60 N52 C56 118.23(13) . . ?
C66 N53 C62 123.56(13) . . ?
C66 N53 H67 116.9(14) . . ?
C62 N53 H67 119.5(14) . . ?
N51 C51 C52 119.87(16) . . ?
N51 C51 H51 120.1 . . ?
C52 C51 H51 120.1 . . ?
C51 C52 C53 118.47(16) . . ?
C51 C52 H52 120.8 . . ?
C53 C52 H52 120.8 . . ?
C52 C53 C54 120.55(15) . . ?
C52 C53 H53 119.7 . . ?
C54 C53 H53 119.7 . . ?
C55 C54 C53 119.60(16) . . ?
C55 C54 H54 120.2 . . ?
C53 C54 H54 120.2 . . ?
N51 C55 C54 118.13(15) . . ?
N51 C55 C56 117.74(13) . . ?
C54 C55 C56 124.13(15) . . ?
N52 C56 C57 122.78(14) . . ?
N52 C56 C55 116.17(13) . . ?
C57 C56 C55 121.05(13) . . ?
C58 C57 C56 118.22(14) . . ?
C58 C57 H57 120.9 . . ?
C56 C57 H57 120.9 . . ?
C57 C58 C59 119.80(15) . . ?
C57 C58 H58 120.1 . . ?
C59 C58 H58 120.1 . . ?
C58 C59 C60 118.07(15) . . ?
C58 C59 H59 121.0 . . ?
C60 C59 H59 121.0 . . ?
N52 C60 C59 122.90(14) . . ?
N52 C60 C62 115.81(12) . . ?
C59 C60 C62 121.29(13) . . ?
N53 C62 C63 118.10(14) . . ?
N53 C62 C60 116.90(12) . . ?
C63 C62 C60 125.00(13) . . ?
C64 C63 C62 119.64(14) . . ?
C64 C63 H63 120.2 . . ?
C62 C63 H63 120.2 . . ?
C63 C64 C65 120.30(14) . . ?
C63 C64 H64 119.8 . . ?
C65 C64 H64 119.8 . . ?
C66 C65 C64 118.43(14) . . ?
C66 C65 H65 120.8 . . ?
C64 C65 H65 120.8 . . ?
N53 C66 C65 119.96(14) . . ?
N53 C66 H66 120.0 . . ?
C65 C66 H66 120.0 . . ?

loop_
_geom_bond_atom_site_label_1
_geom_bond_atom_site_label_2
_geom_bond_distance
_geom_bond_site_symmetry_2
_geom_bond_publ_flag
Th1 O12 2.5227(12) . ?
Th1 O12 2.5228(12) 2_656 ?
Th1 O21 2.5355(13) 2_656 ?
Th1 O21 2.5355(13) . ?
Th1 O11 2.5570(12) . ?
Th1 O11 2.5570(12) 2_656 ?
Th1 O22 2.5751(12) 2_656 ?
Th1 O22 2.5751(12) . ?
Th1 O32 2.5954(11) . ?
Th1 O32 2.5955(11) 2_656 ?
Th1 O31 2.5980(12) . ?
Th1 O31 2.5981(12) 2_656 ?
N11 O13 1.2127(19) . ?
N11 O11 1.2705(19) . ?
N11 O12 1.2814(19) . ?
N21 O23 1.2060(18) . ?
N21 O22 1.2797(19) . ?
N21 O21 1.2857(18) . ?
N31 O33 1.2150(17) . ?
N31 O32 1.2749(17) . ?
N31 O31 1.2777(16) . ?
N41 O43 1.2335(18) . ?
N41 O42 1.2354(17) . ?
N41 O41 1.2745(17) . ?
N51 C51 1.345(2) . ?
N51 C55 1.351(2) . ?
N51 H68 0.86(2) . ?
N52 C60 1.3408(18) . ?
N52 C56 1.3450(18) . ?
N53 C66 1.3432(18) . ?
N53 C62 1.3508(18) . ?
N53 H67 0.91(2) . ?
C51 C52 1.379(2) . ?
C51 H51 0.9500 . ?
C52 C53 1.384(3) . ?
C52 H52 0.9500 . ?
C53 C54 1.387(2) . ?
C53 H53 0.9500 . ?
C54 C55 1.387(2) . ?
C54 H54 0.9500 . ?
C55 C56 1.482(2) . ?
C56 C57 1.396(2) . ?
C57 C58 1.387(2) . ?
C57 H57 0.9500 . ?
C58 C59 1.388(2) . ?
C58 H58 0.9500 . ?
C59 C60 1.399(2) . ?
C59 H59 0.9500 . ?
C60 C62 1.481(2) . ?
C62 C63 1.392(2) . ?
C63 C64 1.390(2) . ?
C63 H63 0.9500 . ?
C64 C65 1.392(2) . ?
C64 H64 0.9500 . ?
C65 C66 1.381(2) . ?
C65 H65 0.9500 . ?
C66 H66 0.9500 . ?

loop_
_geom_hbond_atom_site_label_D
_geom_hbond_atom_site_label_H
_geom_hbond_atom_site_label_A
_geom_hbond_distance_DH
_geom_hbond_distance_HA
_geom_hbond_distance_DA
_geom_hbond_angle_DHA
_geom_hbond_site_symmetry_A
_geom_hbond_publ_flag
N51 H68 O41 0.86(2) 1.84(2) 2.6846(18) 168(2) . yes
N53 H67 O41 0.91(2) 1.76(2) 2.6529(18) 166(2) . yes
